data_7060492
loop_
_publ_author_name
'Arsenyan, Pavel'
'Petrenko, Alla'
'Belyakov, Sergey'

_publ_section_title
;
 Selanyl and tellanyl electrophiles as a driving force in the construction
 of sophisticated polyaromatic hydrocarbons
;
_journal_issue 16
_journal_name_full 'New Journal of Chemistry'
_journal_page_first 7247
_journal_page_last 7255
_journal_paper_doi 10.1039/D1NJ00401H
_journal_volume 45
_journal_year 2021
_chemical_formula_moiety 'C27 H20 Se'
_chemical_formula_sum 'C27 H20 Se'
_chemical_formula_weight 423.419
_space_group_crystal_system monoclinic
_space_group_IT_number 14
_space_group_name_Hall '-P 2ybc'
_space_group_name_H-M_alt 'P 1 21/c 1'
_symmetry_Int_Tables_number 14
_atom_sites_solution_primary direct
_audit_creation_date 2020-03-07
_audit_update_record
;
2020-11-06 deposited with the CCDC.	2021-03-24 downloaded from the CCDC.
;
_cell_angle_alpha 90
_cell_angle_beta 108.3292(7)
_cell_angle_gamma 90
_cell_formula_units_Z 4
_cell_length_a 15.79929(10)
_cell_length_b 7.77564(4)
_cell_length_c 17.03739(11)
_cell_measurement_reflns_used 3509
_cell_measurement_temperature 150.0(1)
_cell_measurement_theta_max 75.0
_cell_measurement_theta_min 0.9
_cell_volume 1986.85(2)
_diffrn_ambient_temperature 150.0(1)
_diffrn_measured_fraction_theta_full 0.9997
_diffrn_measured_fraction_theta_max 0.9988
_diffrn_measurement_device 'four-circle diffractometer'
_diffrn_measurement_device_type 'XtaLAB Synergy, Dualflex, HyPix'
_diffrn_measurement_method '\w scans'
_diffrn_radiation_monochromator mirror
_diffrn_radiation_probe x-ray
_diffrn_radiation_type 'Cu K\a'
_diffrn_radiation_wavelength 1.54184
_diffrn_reflns_av_R_equivalents 0.0283
_diffrn_reflns_av_unetI/netI 0.0200
_diffrn_reflns_Laue_measured_fraction_full 0.9997
_diffrn_reflns_Laue_measured_fraction_max 0.9988
_diffrn_reflns_limit_h_max 19
_diffrn_reflns_limit_h_min -20
_diffrn_reflns_limit_k_max 9
_diffrn_reflns_limit_k_min -9
_diffrn_reflns_limit_l_max 21
_diffrn_reflns_limit_l_min -21
_diffrn_reflns_number 22517
_diffrn_reflns_point_group_measured_fraction_full 0.9997
_diffrn_reflns_point_group_measured_fraction_max 0.9988
_diffrn_reflns_theta_full 67.6840
_diffrn_reflns_theta_max 77.37
_diffrn_reflns_theta_min 5.34
_diffrn_source 'micro-focus sealed X-ray tube'
_diffrn_source_type 'PhotonJet (Cu) X-ray Source'
_exptl_absorpt_coefficient_mu 2.605
_exptl_absorpt_correction_T_max 0.93601
_exptl_absorpt_correction_T_min 0.60153
_exptl_absorpt_correction_type multi-scan
_exptl_absorpt_process_details
;
CrysAlisPro 1.171.40.71a (Rigaku Oxford Diffraction, 2020)
Empirical absorption correction using spherical harmonics,
 implemented in SCALE3 ABSPACK scaling algorithm.
;
_exptl_crystal_colour 'pale yellow'
_exptl_crystal_density_diffrn 1.416
_exptl_crystal_description prism
_exptl_crystal_F_000 864
_exptl_crystal_size_max 0.19
_exptl_crystal_size_mid 0.16
_exptl_crystal_size_min 0.03
_refine_diff_density_max 0.4133
_refine_diff_density_min -0.4396
_refine_diff_density_rms 0.0556
_refine_ls_d_res_high 0.7901
_refine_ls_d_res_low 8.2896
_refine_ls_goodness_of_fit_ref 1.0370
_refine_ls_hydrogen_treatment mixed
_refine_ls_matrix_type full
_refine_ls_number_constraints 34
_refine_ls_number_parameters 262
_refine_ls_number_reflns 4210
_refine_ls_number_restraints 0
_refine_ls_restrained_S_all 1.0370
_refine_ls_R_factor_all 0.0284
_refine_ls_R_factor_gt 0.0278
_refine_ls_shift/su_max 0.0014
_refine_ls_shift/su_mean 0.0000
_refine_ls_structure_factor_coef Fsqd
_refine_ls_weighting_details 'w=1/[\s^2^(Fo^2^)+(0.0414P)^2^+1.0935P] where P=(Fo^2^+2Fc^2^)/3'
_refine_ls_weighting_scheme calc
_refine_ls_wR_factor_gt 0.0752
_refine_ls_wR_factor_ref 0.0756
_reflns_Friedel_coverage 0.0
_reflns_limit_h_max 18
_reflns_limit_h_min -19
_reflns_limit_k_max 9
_reflns_limit_k_min 0
_reflns_limit_l_max 21
_reflns_limit_l_min 0
_reflns_number_gt 4044
_reflns_number_total 4210
_reflns_threshold_expression I>=2u(I)
_cod_data_source_file d1nj00401h2.cif
_cod_data_source_block A753
_cod_depositor_comments 'Adding full bibliography for 7060487--7060492.cif.'
_cod_database_code 7060492
_shelx_estimated_absorpt_t_max 0.924
_shelx_estimated_absorpt_t_min 0.613
_olex2_refinement_description
;
1. Fixed Uiso
 At 1.2 times of:
  All C(H) groups
 At 1.5 times of:
  All C(H,H,H) groups
2.a Aromatic/amide H refined with riding coordinates:
 C1(H1), C3(H3), C6(H6), C7(H7), C8(H8), C14(H14), C15(H15), C16(H16),
 C17(H17), C18(H18), C20(H20), C21(H21), C22(H22), C23(H23), C24(H24)
2.b Idealised Me refined as rotating group:
 C11(H11a,H11b,H11c)
;

loop_
_space_group_symop_id
_space_group_symop_operation_xyz
1 x,y,z
2 -x,y+1/2,-z+1/2
3 -x,-y,-z
4 x,-y-1/2,z-1/2

loop_
_atom_site_label
_atom_site_type_symbol
_atom_site_fract_x
_atom_site_fract_y
_atom_site_fract_z
_atom_site_U_iso_or_equiv
_atom_site_adp_type
_atom_site_occupancy
_atom_site_refinement_flags_posn
C1 C 0.13676(11) 0.5489(2) 0.74490(10) 0.0287(3) Uani 1.000000 .
H1 H 0.11089(11) 0.5683(2) 0.68854(10) 0.0344(4) Uiso 1.000000 R
C2 C 0.12510(11) 0.6690(2) 0.80030(11) 0.0332(3) Uani 1.000000 .
C3 C 0.16397(13) 0.6361(2) 0.88498(12) 0.0387(4) Uani 1.000000 .
H3 H 0.15435(13) 0.7128(2) 0.92319(12) 0.0464(5) Uiso 1.000000 R
C4 C 0.21583(12) 0.4935(3) 0.91280(11) 0.0362(4) Uani 1.000000 .
H4 H 0.2382(17) 0.472(3) 0.9711(16) 0.049(6) Uiso 1.000000 .
C4A C 0.23025(10) 0.3712(2) 0.85686(9) 0.0276(3) Uani 1.000000 .
C4B C 0.28490(10) 0.2196(2) 0.88441(9) 0.0276(3) Uani 1.000000 .
C5 C 0.33690(11) 0.1957(2) 0.96827(10) 0.0329(3) Uani 1.000000 .
H5 H 0.3379(15) 0.282(3) 1.0062(14) 0.040(6) Uiso 1.000000 .
C6 C 0.38487(12) 0.0480(2) 0.99376(11) 0.0369(4) Uani 1.000000 .
H6 H 0.41905(12) 0.0351(2) 1.04889(11) 0.0443(5) Uiso 1.000000 R
C7 C 0.38258(12) -0.0835(3) 0.93709(11) 0.0379(4) Uani 1.000000 .
H7 H 0.41342(12) -0.1854(3) 0.95497(11) 0.0454(5) Uiso 1.000000 R
C8 C 0.33486(12) -0.0622(2) 0.85512(11) 0.0334(4) Uani 1.000000 .
H8 H 0.33435(12) -0.1498(2) 0.81782(11) 0.0401(4) Uiso 1.000000 R
C8A C 0.28658(10) 0.0902(2) 0.82645(9) 0.0272(3) Uani 1.000000 .
C9 C 0.23938(10) 0.1198(2) 0.73943(9) 0.0259(3) Uani 1.000000 .
C10 C 0.19323(10) 0.2667(2) 0.71253(9) 0.0254(3) Uani 1.000000 .
C10A C 0.18699(10) 0.3972(2) 0.77153(9) 0.0258(3) Uani 1.000000 .
C11 C 0.07074(13) 0.8295(2) 0.77101(13) 0.0415(4) Uani 1.000000 .
H11a H 0.0578(9) 0.8408(12) 0.7123(2) 0.0622(6) Uiso 1.000000 GR
H11b H 0.0160(5) 0.8218(10) 0.7840(9) 0.0622(6) Uiso 1.000000 GR
H11c H 0.1039(5) 0.9280(3) 0.7981(8) 0.0622(6) Uiso 1.000000 GR
Se12 Se 0.244229(11) -0.05376(2) 0.659625(10) 0.02912(8) Uani 1.000000 .
C13 C 0.36363(11) -0.0175(2) 0.65754(9) 0.0272(3) Uani 1.000000 .
C14 C 0.41442(13) 0.1239(2) 0.69367(12) 0.0388(4) Uani 1.000000 .
H14 H 0.39123(13) 0.2065(2) 0.72070(12) 0.0466(5) Uiso 1.000000 R
C15 C 0.50020(14) 0.1412(3) 0.68916(14) 0.0492(5) Uani 1.000000 .
H15 H 0.53425(14) 0.2363(3) 0.71315(14) 0.0590(6) Uiso 1.000000 R
C16 C 0.53575(14) 0.0192(3) 0.64957(13) 0.0460(5) Uani 1.000000 .
H16 H 0.59365(14) 0.0310(3) 0.64767(13) 0.0552(5) Uiso 1.000000 R
C17 C 0.48456(13) -0.1205(3) 0.61286(12) 0.0435(4) Uani 1.000000 .
H17 H 0.50780(13) -0.2025(3) 0.58560(12) 0.0522(5) Uiso 1.000000 R
C18 C 0.39845(12) -0.1387(2) 0.61655(11) 0.0361(4) Uani 1.000000 .
H18 H 0.36404(12) -0.2326(2) 0.59143(11) 0.0433(4) Uiso 1.000000 R
C19 C 0.14706(10) 0.2977(2) 0.62236(9) 0.0277(3) Uani 1.000000 .
C20 C 0.18675(12) 0.4024(2) 0.57785(11) 0.0345(4) Uani 1.000000 .
H20 H 0.24041(12) 0.4571(2) 0.60469(11) 0.0414(4) Uiso 1.000000 R
C21 C 0.14658(14) 0.4258(3) 0.49335(11) 0.0411(4) Uani 1.000000 .
H21 H 0.17394(14) 0.4944(3) 0.46364(11) 0.0494(5) Uiso 1.000000 R
C22 C 0.06653(14) 0.3478(3) 0.45375(11) 0.0439(5) Uani 1.000000 .
H22 H 0.03982(14) 0.3638(3) 0.39725(11) 0.0527(5) Uiso 1.000000 R
C23 C 0.02543(13) 0.2455(3) 0.49738(11) 0.0431(4) Uani 1.000000 .
H23 H -0.02895(13) 0.1935(3) 0.47039(11) 0.0517(5) Uiso 1.000000 R
C24 C 0.06570(11) 0.2206(2) 0.58191(10) 0.0345(4) Uani 1.000000 .
H24 H 0.03801(11) 0.1521(2) 0.61136(10) 0.0415(4) Uiso 1.000000 R

loop_
_atom_site_aniso_label
_atom_site_aniso_U_11
_atom_site_aniso_U_22
_atom_site_aniso_U_33
_atom_site_aniso_U_12
_atom_site_aniso_U_13
_atom_site_aniso_U_23
C1 0.0250(7) 0.0307(8) 0.0301(8) 0.0003(6) 0.0084(6) -0.0006(6)
C2 0.0299(8) 0.0303(8) 0.0416(9) -0.0009(6) 0.0141(7) -0.0035(7)
C3 0.0443(10) 0.0372(9) 0.0372(9) 0.0000(8) 0.0166(8) -0.0105(7)
C4 0.0394(9) 0.0406(9) 0.0287(8) 0.0003(8) 0.0110(7) -0.0059(7)
C4A 0.0263(7) 0.0330(8) 0.0249(7) -0.0027(6) 0.0101(6) -0.0011(6)
C4B 0.0242(7) 0.0356(8) 0.0240(7) -0.0014(6) 0.0093(6) 0.0027(6)
C5 0.0306(8) 0.0451(10) 0.0233(7) -0.0022(7) 0.0089(6) 0.0009(7)
C6 0.0299(8) 0.0536(11) 0.0249(8) 0.0008(7) 0.0053(6) 0.0091(7)
C7 0.0337(9) 0.0450(10) 0.0339(9) 0.0080(7) 0.0092(7) 0.0127(7)
C8 0.0326(8) 0.0375(9) 0.0312(8) 0.0062(7) 0.0115(7) 0.0049(6)
C8A 0.0238(7) 0.0345(8) 0.0239(7) 0.0010(6) 0.0085(6) 0.0027(6)
C9 0.0256(7) 0.0307(8) 0.0228(7) 0.0011(6) 0.0094(6) -0.0022(6)
C10 0.0232(7) 0.0313(8) 0.0226(7) -0.0008(6) 0.0084(5) 0.0000(6)
C10A 0.0225(7) 0.0296(7) 0.0266(7) -0.0010(6) 0.0096(6) -0.0011(6)
C11 0.0424(10) 0.0331(9) 0.0515(11) 0.0058(8) 0.0185(8) -0.0030(8)
Se12 0.02843(11) 0.03004(11) 0.02806(11) 0.00149(6) 0.00770(7) -0.00429(6)
C13 0.0300(7) 0.0296(7) 0.0221(7) 0.0024(6) 0.0084(6) 0.0013(6)
C14 0.0434(10) 0.0375(9) 0.0417(9) -0.0073(8) 0.0223(8) -0.0119(8)
C15 0.0478(11) 0.0532(12) 0.0537(12) -0.0191(9) 0.0263(9) -0.0206(10)
C16 0.0352(9) 0.0629(13) 0.0447(10) -0.0061(9) 0.0193(8) -0.0112(9)
C17 0.0375(9) 0.0541(12) 0.0405(10) 0.0051(8) 0.0145(8) -0.0144(9)
C18 0.0343(8) 0.0395(9) 0.0332(8) 0.0023(7) 0.0088(7) -0.0111(7)
C19 0.0295(7) 0.0295(8) 0.0233(7) 0.0068(6) 0.0073(6) 0.0006(6)
C20 0.0363(9) 0.0367(8) 0.0310(8) 0.0057(7) 0.0111(7) 0.0046(7)
C21 0.0509(11) 0.0450(10) 0.0310(9) 0.0177(8) 0.0178(8) 0.0111(7)
C22 0.0507(11) 0.0520(11) 0.0243(8) 0.0223(9) 0.0052(7) 0.0030(7)
C23 0.0368(9) 0.0498(11) 0.0340(9) 0.0090(8) -0.0014(7) -0.0067(8)
C24 0.0329(8) 0.0375(9) 0.0306(8) 0.0028(7) 0.0063(6) -0.0016(7)

loop_
_atom_type_symbol
_atom_type_scat_dispersion_real
_atom_type_scat_dispersion_imag
_atom_type_scat_Cromer_Mann_a1
_atom_type_scat_Cromer_Mann_a2
_atom_type_scat_Cromer_Mann_a3
_atom_type_scat_Cromer_Mann_a4
_atom_type_scat_Cromer_Mann_b1
_atom_type_scat_Cromer_Mann_b2
_atom_type_scat_Cromer_Mann_b3
_atom_type_scat_Cromer_Mann_b4
_atom_type_scat_Cromer_Mann_c
_atom_type_scat_source
_atom_type_scat_dispersion_source
H 0.00000 0.00000 0.49300 0.32291 0.14019 0.04081 10.51090 26.12570 3.14236 57.79970 0.0030380000826 'International Tables Volume C Table 6.1.1.4 (pp. 500-502)' 'Henke, Gullikson and Davis, At. Data and Nucl. Data Tables, 1993, 54, 2'
C 0.01920 0.00962 2.31000 1.02000 1.58860 0.86500 20.84390 10.20750 0.56870 51.65120 0.215599998832 'International Tables Volume C Table 6.1.1.4 (pp. 500-502)' 'Henke, Gullikson and Davis, At. Data and Nucl. Data Tables, 1993, 54, 2'
Se -0.79210 1.18296 17.00060 5.81960 3.97310 4.35430 2.40980 0.27260 15.23720 43.81630 2.84089994431 'International Tables Volume C Table 6.1.1.4 (pp. 500-502)' 'Henke, Gullikson and Davis, At. Data and Nucl. Data Tables, 1993, 54, 2'

loop_
_geom_angle_atom_site_label_1
_geom_angle_atom_site_label_2
_geom_angle_atom_site_label_3
_geom_angle
_geom_angle_site_symmetry_1
_geom_angle_site_symmetry_3
_geom_angle_publ_flag
C2 C1 H1 119.11(10) . . ?
C10A C1 H1 119.11(9) . . ?
C10A C1 C2 121.78(16) . . ?
C3 C2 C1 118.07(16) . . ?
C11 C2 C1 121.19(16) . . ?
C11 C2 C3 120.72(16) . . ?
H3 C3 C2 119.21(10) . . ?
C4 C3 C2 121.58(16) . . ?
C4 C3 H3 119.21(10) . . ?
H4 C4 C3 119.0(15) . . ?
C4A C4 C3 121.04(16) . . ?
C4A C4 H4 119.7(15) . . ?
C4B C4A C4 122.29(15) . . ?
C10A C4A C4 117.98(15) . . ?
C10A C4A C4B 119.69(14) . . ?
C5 C4B C4A 122.00(15) . . ?
C8A C4B C4A 119.49(14) . . ?
C8A C4B C5 118.51(15) . . ?
H5 C5 C4B 118.8(14) . . ?
C6 C5 C4B 121.11(17) . . ?
C6 C5 H5 120.0(14) . . ?
H6 C6 C5 119.92(10) . . ?
C7 C6 C5 120.16(16) . . ?
C7 C6 H6 119.92(10) . . ?
H7 C7 C6 119.97(10) . . ?
C8 C7 C6 120.07(17) . . ?
C8 C7 H7 119.97(11) . . ?
H8 C8 C7 119.41(11) . . ?
C8A C8 C7 121.18(17) . . ?
C8A C8 H8 119.41(10) . . ?
C8 C8A C4B 118.83(14) . . ?
C9 C8A C4B 118.86(14) . . ?
C9 C8A C8 122.31(15) . . ?
C10 C9 C8A 121.84(14) . . ?
Se12 C9 C8A 119.05(12) . . ?
Se12 C9 C10 119.10(11) . . ?
C10A C10 C9 120.06(14) . . ?
C19 C10 C9 121.27(14) . . ?
C19 C10 C10A 118.67(14) . . ?
C4A C10A C1 119.35(14) . . ?
C10 C10A C1 120.91(14) . . ?
C10 C10A C4A 119.73(14) . . ?
H11a C11 C2 109.5 . . ?
H11b C11 C2 109.5 . . ?
H11b C11 H11a 109.5 . . ?
H11c C11 C2 109.5 . . ?
H11c C11 H11a 109.5 . . ?
H11c C11 H11b 109.5 . . ?
C13 Se12 C9 99.62(7) . . ?
C14 C13 Se12 122.93(13) . . ?
C18 C13 Se12 117.25(13) . . ?
C18 C13 C14 119.81(16) . . ?
H14 C14 C13 120.29(10) . . ?
C15 C14 C13 119.42(17) . . ?
C15 C14 H14 120.29(11) . . ?
H15 C15 C14 119.51(11) . . ?
C16 C15 C14 120.98(18) . . ?
C16 C15 H15 119.51(12) . . ?
H16 C16 C15 120.30(12) . . ?
C17 C16 C15 119.40(18) . . ?
C17 C16 H16 120.30(11) . . ?
H17 C17 C16 119.92(11) . . ?
C18 C17 C16 120.17(17) . . ?
C18 C17 H17 119.92(11) . . ?
C17 C18 C13 120.20(17) . . ?
H18 C18 C13 119.90(10) . . ?
H18 C18 C17 119.90(11) . . ?
C20 C19 C10 119.73(15) . . ?
C24 C19 C10 121.04(15) . . ?
C24 C19 C20 119.22(15) . . ?
H20 C20 C19 119.85(10) . . ?
C21 C20 C19 120.29(18) . . ?
C21 C20 H20 119.85(12) . . ?
H21 C21 C20 119.98(12) . . ?
C22 C21 C20 120.03(18) . . ?
C22 C21 H21 119.98(11) . . ?
H22 C22 C21 119.81(11) . . ?
C23 C22 C21 120.39(16) . . ?
C23 C22 H22 119.81(11) . . ?
H23 C23 C22 120.10(11) . . ?
C24 C23 C22 119.81(18) . . ?
C24 C23 H23 120.10(12) . . ?
C23 C24 C19 120.24(17) . . ?
H24 C24 C19 119.88(10) . . ?
H24 C24 C23 119.88(12) . . ?

loop_
_geom_bond_atom_site_label_1
_geom_bond_atom_site_label_2
_geom_bond_distance
_geom_bond_site_symmetry_2
_geom_bond_publ_flag
C1 H1 0.9300 . ?
C1 C2 1.380(2) . ?
C1 C10A 1.415(2) . ?
C2 C3 1.403(3) . ?
C2 C11 1.508(2) . ?
C3 H3 0.9300 . ?
C3 C4 1.372(3) . ?
C4 H4 0.96(3) . ?
C4 C4A 1.414(2) . ?
C4A C4B 1.450(2) . ?
C4A C10A 1.413(2) . ?
C4B C5 1.419(2) . ?
C4B C8A 1.416(2) . ?
C5 H5 0.93(2) . ?
C5 C6 1.369(3) . ?
C6 H6 0.9300 . ?
C6 C7 1.399(3) . ?
C7 H7 0.9300 . ?
C7 C8 1.373(2) . ?
C8 H8 0.9300 . ?
C8 C8A 1.411(2) . ?
C8A C9 1.453(2) . ?
C9 C10 1.355(2) . ?
C9 Se12 1.9341(15) . ?
C10 C10A 1.453(2) . ?
C10 C19 1.498(2) . ?
C11 H11a 0.9600 . ?
C11 H11b 0.9600 . ?
C11 H11c 0.9600 . ?
Se12 C13 1.9187(16) . ?
C13 C14 1.386(2) . ?
C13 C18 1.386(2) . ?
C14 H14 0.9300 . ?
C14 C15 1.388(3) . ?
C15 H15 0.9300 . ?
C15 C16 1.382(3) . ?
C16 H16 0.9300 . ?
C16 C17 1.381(3) . ?
C17 H17 0.9300 . ?
C17 C18 1.389(3) . ?
C18 H18 0.9300 . ?
C19 C20 1.389(2) . ?
C19 C24 1.389(2) . ?
C20 H20 0.9300 . ?
C20 C21 1.391(2) . ?
C21 H21 0.9300 . ?
C21 C22 1.374(3) . ?
C22 H22 0.9300 . ?
C22 C23 1.382(3) . ?
C23 H23 0.9300 . ?
C23 C24 1.393(2) . ?
C24 H24 0.9300 . ?

loop_
_geom_torsion_atom_site_label_1
_geom_torsion_atom_site_label_2
_geom_torsion_atom_site_label_3
_geom_torsion_atom_site_label_4
_geom_torsion
_geom_torsion_site_symmetry_1
_geom_torsion_site_symmetry_2
_geom_torsion_site_symmetry_3
_geom_torsion_site_symmetry_4
_geom_torsion_publ_flag
C1 C2 C3 C4 3.12(19) . . . . ?
C1 C10A C4A C4 4.60(18) . . . . ?
C1 C10A C4A C4B -177.43(14) . . . . ?
C1 C10A C10 C9 -177.95(15) . . . . ?
C1 C10A C10 C19 1.42(17) . . . . ?
C2 C3 C4 C4A -1.7(2) . . . . ?
C3 C4 C4A C4B 179.83(17) . . . . ?
C3 C4 C4A C10A -2.3(2) . . . . ?
C4 C4A C4B C5 -8.60(19) . . . . ?
C4 C4A C4B C8A 171.07(16) . . . . ?
C4 C4A C10A C10 -174.24(14) . . . . ?
C4A C4B C5 C6 176.95(16) . . . . ?
C4A C4B C8A C8 -175.42(15) . . . . ?
C4A C4B C8A C9 5.28(16) . . . . ?
C4A C10A C10 C9 0.88(17) . . . . ?
C4A C10A C10 C19 -179.75(14) . . . . ?
C4B C5 C6 C7 -0.6(2) . . . . ?
C4B C8A C8 C7 -2.59(18) . . . . ?
C4B C8A C9 C10 -0.69(17) . . . . ?
C4B C8A C9 Se12 178.26(11) . . . . ?
C5 C6 C7 C8 2.4(2) . . . . ?
C6 C7 C8 C8A -0.8(2) . . . . ?
C7 C8 C8A C9 176.68(16) . . . . ?
C8 C8A C9 C10 -179.96(16) . . . . ?
C8 C8A C9 Se12 -1.01(17) . . . . ?
C8A C9 C10 C10A -2.43(18) . . . . ?
C8A C9 C10 C19 178.21(14) . . . . ?
C9 C10 C19 C20 -100.41(17) . . . . ?
C9 C10 C19 C24 78.35(17) . . . . ?
C10 C19 C20 C21 177.02(16) . . . . ?
C10 C19 C24 C23 -177.49(16) . . . . ?
Se12 C13 C14 C15 -179.73(17) . . . . ?
Se12 C13 C18 C17 -179.85(14) . . . . ?
C13 C14 C15 C16 -0.3(2) . . . . ?
C13 C18 C17 C16 -0.4(2) . . . . ?
C14 C15 C16 C17 1.0(3) . . . . ?
C15 C16 C17 C18 -0.7(3) . . . . ?
C19 C20 C21 C22 1.2(2) . . . . ?
C19 C24 C23 C22 -0.2(2) . . . . ?
C20 C21 C22 C23 -0.1(2) . . . . ?
C21 C22 C23 C24 -0.4(2) . . . . ?
